data_2001826
loop_
_publ_author_name
'Ferguson, G.'
'Gallagher, J. F.'
'Glidewell, C.'
'Liles, D. C.'
'Zakaria, C. M.'

_publ_section_title
;
 Structures of tribenzylmethanol and 1,2,3-triphenyl-2-propanol
;
_journal_issue 4
_journal_name_full 'Acta Crystallographica Section C'
_journal_page_first 820
_journal_page_last 824
_journal_paper_doi 10.1107/S0108270192011545
_journal_volume 49
_journal_year 1993
_chemical_formula_moiety 'C22 H22 O '
_chemical_formula_sum 'C22 H22 O'
_chemical_formula_weight 302.41
_chemical_name_common Tribenzylmethanol
_chemical_name_systematic
;
Tribenzylmethanol
;
_space_group_IT_number 61
_symmetry_cell_setting orthorhombic
_symmetry_space_group_name_Hall '-P 2bc 2ac'
_symmetry_space_group_name_H-M 'P c a b'
_cell_angle_alpha 90.0
_cell_angle_beta 90.0
_cell_angle_gamma 90.0
_cell_formula_units_Z 8
_cell_length_a 7.7305(7)
_cell_length_b 16.7230(15)
_cell_length_c 26.668(3)
_cell_measurement_reflns_used 25
_cell_measurement_temperature 293
_cell_measurement_theta_max 18.00
_cell_measurement_theta_min 8.00
_cell_volume 3447.6(6)
_computing_cell_refinement 'Enraf-Nonius CAD-4 software'
_computing_data_collection 'Enraf-Nonius CAD-4 software'
_computing_data_reduction 'NRCVAX DATRD2 (Gabe, Le Page, Charland, Lee & White, 1989)'
_computing_molecular_graphics 'NRCVAX, ORTEPII (Johnson, 1976)'
_computing_publication_material 'NRCVAX TABLES'
_computing_structure_refinement 'NRCVAX LSTSQ'
_computing_structure_solution 'NRCVAX SOLVER'
_diffrn_ambient_temperature 293
_diffrn_measurement_device 'Nonius CAD-4    '
_diffrn_measurement_method \w/2\q
_diffrn_radiation_monochromator graphite
_diffrn_radiation_source 'xray tube'
_diffrn_radiation_type 'Molybdenum K\a'
_diffrn_radiation_wavelength 0.70930
_diffrn_reflns_limit_h_max 8
_diffrn_reflns_limit_h_min 0
_diffrn_reflns_limit_k_max 19
_diffrn_reflns_limit_k_min 0
_diffrn_reflns_limit_l_max 30
_diffrn_reflns_limit_l_min 0
_diffrn_reflns_number 2692
_diffrn_reflns_theta_max 24.0
_diffrn_reflns_theta_min 2.0
_diffrn_standards_decay_% 0.0
_diffrn_standards_interval_time 120
_diffrn_standards_number 3
_exptl_absorpt_coefficient_mu 0.06
_exptl_absorpt_correction_type none
_exptl_crystal_colour colourless
_exptl_crystal_density_diffrn 1.165
_exptl_crystal_description block
_exptl_crystal_F_000 1296
_exptl_crystal_size_max 0.45
_exptl_crystal_size_mid 0.30
_exptl_crystal_size_min 0.20
_refine_diff_density_max 0.10
_refine_diff_density_min -0.10
_refine_ls_extinction_coef 15E3(2)
_refine_ls_extinction_method 'Larson (1970)'
_refine_ls_goodness_of_fit_obs 1.19
_refine_ls_matrix_type full
_refine_ls_number_parameters 209
_refine_ls_number_reflns 1312
_refine_ls_R_factor_all 0.106
_refine_ls_R_factor_obs 0.032
_refine_ls_shift/esd_max 0.000
_refine_ls_structure_factor_coef F
_refine_ls_weighting_details 'w = 1/[\s^2^(F)+0.0004F^2^]'
_refine_ls_weighting_scheme calc
_refine_ls_wR_factor_all 0.044
_refine_ls_wR_factor_obs 0.036
_reflns_number_observed 1312
_reflns_number_total 2692
_reflns_observed_criterion 'Inet > 3.0\s(Inet)'
_cod_data_source_file li1032.cif
_cod_data_source_block Tribenzylmethanol
_cod_depositor_comments
;
The following automatic conversions were performed:
'_symmetry_cell_setting' value 'Orthorhombic' changed to 'orthorhombic'
according to '/home/saulius/struct/CIF-dictionaries/cif_core.dic'
dictionary named 'cif_core.dic' version 2.4.1 from 2010-06-29.

Automatic conversion script
Id: cif_fix_enum 1527 2010-12-29 10:47:43Z saulius 

The following automatic conversions were performed:

'_symmetry_cell_setting' value 'Orthorhombic' changed to
'orthorhombic' according to
/home/saulius/struct/CIF-dictionaries/cif_core.dic dictionary named
'cif_core.dic' version 2.4.1 from 2010-06-29.

Automatic conversion script
Id: cif_fix_values 1715 2011-07-08 13:25:40Z adriana 

The following automatic conversions were performed:

'_refine_ls_weighting_scheme' value '1/[\s^2^(F)+0.0004F^2^]' was
changed to 'calc'. New tag '_refine_ls_weighting_details' was
created. The value of the new tag was set to 'w =
1/[\s^2^(F)+0.0004F^2^]'.

Automatic conversion script
Id: cif_fix_values 3143 2015-03-26 13:38:13Z robertas 
;
_cod_original_cell_volume 3447.6(5)
_cod_original_formula_sum 'C22 H22 O '
_cod_database_code 2001826

loop_
_symmetry_equiv_pos_as_xyz
x,y,z
-x,-y,-z
1/2-x,y,1/2+z
1/2+x,-y,1/2-z
1/2+x,1/2-y,z
1/2-x,1/2+y,-z
-x,1/2-y,1/2+z
x,1/2+y,1/2-z

loop_
_atom_site_aniso_label
_atom_site_aniso_U_11
_atom_site_aniso_U_22
_atom_site_aniso_U_33
_atom_site_aniso_U_12
_atom_site_aniso_U_13
_atom_site_aniso_U_23
_atom_site_aniso_type_symbol
O 0.0491(11) 0.0509(9) 0.0584(10) -0.0028(18) 0.0042(19) -0.0067(16) O
C 0.0444(18) 0.0445(14) 0.0513(15) -0.008(3) -0.001(3) -0.006(2) C
C(1) 0.0432(17) 0.0519(14) 0.0637(16) -0.001(3) -0.007(3) -0.002(3) C
C(11) 0.0427(17) 0.0366(12) 0.0515(14) 0.005(3) -0.012(3) 0.002(2) C
C(12) 0.064(2) 0.0447(14) 0.0506(16) 0.006(3) -0.021(3) -0.013(2) C
C(13) 0.077(2) 0.0571(16) 0.0569(17) 0.010(3) 0.028(3) 0.010(3) C
C(14) 0.060(2) 0.0616(17) 0.072(2) -0.022(3) 0.005(4) 0.031(3) C
C(15) 0.069(2) 0.0515(15) 0.0608(18) -0.032(3) -0.021(3) 0.012(3) C
C(16) 0.063(2) 0.0450(13) 0.0473(14) -0.007(3) -0.003(3) -0.002(2) C
C(2) 0.062(2) 0.0517(14) 0.0642(16) -0.018(3) -0.010(3) 0.000(3) C
C(21) 0.0515(19) 0.0556(15) 0.0454(15) -0.028(3) -0.014(3) 0.004(2) C
C(22) 0.059(2) 0.084(2) 0.0539(16) 0.000(4) 0.008(3) 0.036(3) C
C(23) 0.078(3) 0.083(2) 0.074(2) 0.030(4) -0.006(4) 0.027(3) C
C(24) 0.084(3) 0.082(2) 0.073(2) -0.018(4) -0.028(4) 0.047(3) C
C(25) 0.078(3) 0.099(2) 0.0471(16) -0.051(4) -0.008(4) 0.037(3) C
C(26) 0.061(2) 0.0815(19) 0.0513(16) -0.021(3) -0.005(3) -0.012(3) C
C(3) 0.053(2) 0.0591(15) 0.0572(16) -0.015(3) 0.011(3) 0.001(3) C
C(31) 0.0342(15) 0.0501(14) 0.0552(15) -0.008(3) 0.012(3) 0.005(3) C
C(32) 0.0452(18) 0.0524(15) 0.0700(17) -0.005(3) 0.016(3) 0.007(3) C
C(33) 0.058(2) 0.0569(17) 0.089(2) -0.023(3) 0.011(4) -0.030(3) C
C(34) 0.046(2) 0.087(2) 0.081(2) -0.029(3) -0.013(4) -0.017(4) C
C(35) 0.0401(19) 0.076(2) 0.093(2) -0.004(3) -0.021(4) 0.023(3) C
C(36) 0.0429(18) 0.0496(15) 0.083(2) -0.003(3) 0.009(4) -0.005(3) C

loop_
_atom_site_label
_atom_site_fract_x
_atom_site_fract_y
_atom_site_fract_z
_atom_site_U_iso_or_equiv
_atom_site_thermal_displace_type
_atom_site_calc_flag
_atom_site_refinement_flags
_atom_site_type_symbol
O 0.4567(2) 0.42846(9) 0.10182(6) 0.0528(10) Uani d . O
C 0.3799(3) 0.48322(13) 0.13636(9) 0.0467(14) Uani d . C
C(1) 0.3398(3) 0.56214(14) 0.10898(9) 0.0529(16) Uani d . C
C(11) 0.4934(3) 0.60707(13) 0.08878(9) 0.0436(14) Uani d . C
C(12) 0.5487(4) 0.59686(13) 0.03963(9) 0.0532(16) Uani d . C
C(13) 0.6926(4) 0.63672(15) 0.02125(10) 0.0635(18) Uani d . C
C(14) 0.7810(4) 0.68903(15) 0.05152(11) 0.0645(18) Uani d . C
C(15) 0.7247(4) 0.70158(14) 0.09965(10) 0.0603(17) Uani d . C
C(16) 0.5838(4) 0.66141(14) 0.11808(8) 0.0517(16) Uani d . C
C(2) 0.5032(4) 0.49905(15) 0.18046(9) 0.0591(16) Uani d . C
C(21) 0.5594(4) 0.42766(14) 0.21041(9) 0.0508(15) Uani d . C
C(22) 0.6944(4) 0.37931(17) 0.19420(10) 0.0657(18) Uani d . C
C(23) 0.7493(4) 0.31434(16) 0.22176(11) 0.079(2) Uani d . C
C(24) 0.6730(5) 0.29659(17) 0.26635(12) 0.080(2) Uani d . C
C(25) 0.5406(5) 0.3431(2) 0.28369(10) 0.075(2) Uani d . C
C(26) 0.4834(4) 0.40789(17) 0.25594(10) 0.0644(17) Uani d . C
C(3) 0.2116(4) 0.44455(15) 0.15538(9) 0.0564(16) Uani d . C
C(31) 0.0896(3) 0.41207(14) 0.11626(9) 0.0465(15) Uani d . C
C(32) 0.0834(4) 0.33080(15) 0.10674(10) 0.0559(16) Uani d . C
C(33) -0.0287(4) 0.29937(15) 0.07172(12) 0.0678(19) Uani d . C
C(34) -0.1352(4) 0.3483(2) 0.04498(11) 0.071(2) Uani d . C
C(35) -0.1315(4) 0.42882(18) 0.05344(11) 0.070(2) Uani d . C
C(36) -0.0222(4) 0.46042(14) 0.08911(11) 0.0584(18) Uani d . C
H(O1) 0.561 0.451 0.089 0.0628 Uiso calc RUP H
H(O2) 0.483 0.380 0.118 0.0628 Uiso calc RUP H
H(O3) 0.380 0.419 0.075 0.0628 Uiso calc RUP H
H(1A) 0.281 0.596 0.132 0.0629 Uiso calc RU H
H(1B) 0.266 0.550 0.082 0.0629 Uiso calc RU H
H(12) 0.486 0.562 0.018 0.0632 Uiso calc RU H
H(13) 0.730 0.628 -0.012 0.0735 Uiso calc RU H
H(14) 0.880 0.716 0.039 0.0745 Uiso calc RU H
H(15) 0.784 0.739 0.120 0.0702 Uiso calc RU H
H(16) 0.547 0.671 0.152 0.0617 Uiso calc RU H
H(2A) 0.447 0.535 0.203 0.0691 Uiso calc RU H
H(2B) 0.604 0.524 0.167 0.0691 Uiso calc RU H
H(22) 0.750 0.391 0.163 0.0757 Uiso calc RU H
H(23) 0.841 0.282 0.210 0.0885 Uiso calc RU H
H(24) 0.712 0.252 0.285 0.0896 Uiso calc RU H
H(25) 0.487 0.331 0.315 0.0846 Uiso calc RU H
H(26) 0.391 0.439 0.268 0.0745 Uiso calc RU H
H(3A) 0.151 0.484 0.174 0.0664 Uiso calc RU H
H(3B) 0.243 0.402 0.177 0.0664 Uiso calc RU H
H(32) 0.158 0.296 0.125 0.0658 Uiso calc RU H
H(33) -0.032 0.243 0.066 0.0778 Uiso calc RU H
H(34) -0.211 0.327 0.021 0.0812 Uiso calc RU H
H(35) -0.205 0.463 0.035 0.0796 Uiso calc RU H
H(36) -0.024 0.516 0.095 0.0684 Uiso calc RU H

loop_
_atom_type_symbol
_atom_type_description
_atom_type_scat_dispersion_real
_atom_type_scat_dispersion_imag
_atom_type_scat_source
C ? 0.002 0.002 'International Tables Vol. IV Table 2.2B'
H ? 0.000 0.000 'International Tables Vol. IV Table 2.2B'
O ? 0.008 0.006 'International Tables Vol. IV Table 2.2B'

loop_
_geom_angle_atom_site_label_1
_geom_angle_atom_site_label_2
_geom_angle_atom_site_label_3
_geom_angle_site_symmetry_1
_geom_angle_site_symmetry_2
_geom_angle_site_symmetry_3
_geom_angle
_geom_angle_publ_flag
O C C(1) . . . 109.13(18) no
O C C(2) . . . 110.2(2) no
O C C(3) . . . 107.14(18) no
C(1) C C(2) . . . 109.88(18) no
C(1) C C(3) . . . 110.2(2) no
C(2) C C(3) . . . 110.2(2) no
C C(1) C(11) . . . 116.0(2) no
C(1) C(11) C(12) . . . 121.3(2) no
C(1) C(11) C(16) . . . 121.5(2) no
C(12) C(11) C(16) . . . 117.2(2) no
C(11) C(12) C(13) . . . 121.4(2) no
C(12) C(13) C(14) . . . 119.9(2) no
C(13) C(14) C(15) . . . 119.4(3) no
C(14) C(15) C(16) . . . 120.8(2) no
C(11) C(16) C(15) . . . 121.3(2) no
C C(2) C(21) . . . 116.7(2) no
C(2) C(21) C(22) . . . 121.0(2) no
C(2) C(21) C(26) . . . 122.2(3) no
C(22) C(21) C(26) . . . 116.8(2) no
C(21) C(22) C(23) . . . 121.6(3) no
C(22) C(23) C(24) . . . 120.3(3) no
C(23) C(24) C(25) . . . 119.8(3) no
C(24) C(25) C(26) . . . 120.2(3) no
C(21) C(26) C(25) . . . 121.3(3) no
C C(3) C(31) . . . 116.9(2) no
C(3) C(31) C(32) . . . 120.2(2) no
C(3) C(31) C(36) . . . 122.7(2) no
C(32) C(31) C(36) . . . 117.1(2) no
C(31) C(32) C(33) . . . 121.4(3) no
C(32) C(33) C(34) . . . 120.4(2) no
C(33) C(34) C(35) . . . 119.5(3) no
C(34) C(35) C(36) . . . 120.3(3) no
C(31) C(36) C(35) . . . 121.3(2) no

loop_
_geom_bond_atom_site_label_1
_geom_bond_atom_site_label_2
_geom_bond_site_symmetry_1
_geom_bond_site_symmetry_2
_geom_bond_distance
_geom_bond_publ_flag
O C . . 1.428(3) no
C C(1) . . 1.540(3) no
C C(2) . . 1.537(4) no
C C(3) . . 1.539(4) no
C(1) C(11) . . 1.505(4) no
C(11) C(12) . . 1.389(3) no
C(11) C(16) . . 1.387(3) no
C(12) C(13) . . 1.387(4) no
C(13) C(14) . . 1.373(4) no
C(14) C(15) . . 1.371(4) no
C(15) C(16) . . 1.371(4) no
C(2) C(21) . . 1.501(4) no
C(21) C(22) . . 1.389(4) no
C(21) C(26) . . 1.389(4) no
C(22) C(23) . . 1.379(4) no
C(23) C(24) . . 1.360(5) no
C(24) C(25) . . 1.366(6) no
C(25) C(26) . . 1.385(4) no
C(3) C(31) . . 1.507(4) no
C(31) C(32) . . 1.383(3) no
C(31) C(36) . . 1.388(4) no
C(32) C(33) . . 1.378(4) no
C(33) C(34) . . 1.362(5) no
C(34) C(35) . . 1.366(4) no
C(35) C(36) . . 1.377(4) no

loop_
_geom_torsion_atom_site_label_1
_geom_torsion_atom_site_label_2
_geom_torsion_atom_site_label_3
_geom_torsion_atom_site_label_4
_geom_torsion_site_symmetry_1
_geom_torsion_site_symmetry_2
_geom_torsion_site_symmetry_3
_geom_torsion_site_symmetry_4
_geom_torsion
_geom_torsion_publ_flag
O C C(1) C(11) . . . . -63.2(2) yes
O C C(2) C(21) . . . . -58.1(2) yes
O C C(3) C(31) . . . . -49.8(2) yes
C C(1) C(11) C(12) . . . . 93.9(2) yes
C C(1) C(11) C(16) . . . . -87.3(2) yes
C C(2) C(21) C(22) . . . . 82.2(2) yes
C C(2) C(21) C(26) . . . . -99.6(3) yes
C C(3) C(31) C(32) . . . . 101.5(3) yes
C C(3) C(31) C(36) . . . . -79.7(2) yes
C(3) C C(1) C(11) . . . . 179.4(3) no
C(1) C C(2) C(21) . . . . -178.4(3) no
C(2) C C(3) C(31) . . . . -169.7(3) no
C(2) C C(1) C(11) . . . . 57.8(2) no
C(3) C C(2) C(21) . . . . 59.9(2) no
C(1) C C(3) C(31) . . . . 68.9(2) no
